data_1544357
loop_
_publ_author_name
'Sadhukhan, Arghya'
'Hobbs, Melanie C.'
'Meijer, Anthony J. H. M.'
'Coldham, Iain'

_publ_section_title
;
 Highly enantioselective metallation--substitution alpha to a chiral
 nitrile
;
_journal_issue 2
_journal_name_full 'Chem. Sci.'
_journal_page_first 1436
_journal_paper_doi 10.1039/C6SC03712G
_journal_volume 8
_journal_year 2017
_chemical_absolute_configuration unk
_chemical_formula_sum 'C18 H21 Br N2 O3'
_chemical_formula_weight 393.28
_chemical_name_systematic
; 
 ? 
;
_space_group_crystal_system monoclinic
_space_group_IT_number 4
_space_group_name_Hall 'P 2yb'
_space_group_name_H-M_alt 'P 1 21 1'
_symmetry_space_group_name_Hall 'P 2yb'
_symmetry_space_group_name_H-M 'P 1 21 1'
_atom_sites_solution_hydrogens geom
_audit_creation_method SHELXL-2014
_audit_update_record
;
2016-05-03 deposited with the CCDC.
2016-10-24 downloaded from the CCDC.
;
_cell_angle_alpha 90
_cell_angle_beta 94.347(2)
_cell_angle_gamma 90
_cell_formula_units_Z 4
_cell_length_a 8.8396(3)
_cell_length_b 17.5572(7)
_cell_length_c 11.6494(4)
_cell_measurement_reflns_used 9919
_cell_measurement_temperature 100(2)
_cell_measurement_theta_max 66.35
_cell_measurement_theta_min 4.56
_cell_volume 1802.77(11)
_computing_cell_refinement 'Bruker SAINT'
_computing_data_collection 'Bruker APEX2'
_computing_data_reduction 'Bruker SAINT'
_computing_molecular_graphics 'Bruker SHELXTL'
_computing_publication_material 'Bruker SHELXTL'
_computing_structure_refinement 'SHELXL-2014 (Sheldrick, 2014)'
_computing_structure_solution 'SHELXS-97 (Sheldrick 2008)'
_diffrn_ambient_temperature 100(2)
_diffrn_measured_fraction_theta_full 0.989
_diffrn_measured_fraction_theta_max 0.988
_diffrn_measurement_device_type 'Bruker APEX-II CCD'
_diffrn_measurement_method '\f and \w scans'
_diffrn_radiation_type CuK\a
_diffrn_radiation_wavelength 1.54178
_diffrn_reflns_av_unetI/netI 0.1401
_diffrn_reflns_Laue_measured_fraction_full 0.989
_diffrn_reflns_Laue_measured_fraction_max 0.988
_diffrn_reflns_limit_h_max 10
_diffrn_reflns_limit_h_min -10
_diffrn_reflns_limit_k_max 20
_diffrn_reflns_limit_k_min -20
_diffrn_reflns_limit_l_max 13
_diffrn_reflns_limit_l_min -13
_diffrn_reflns_number 44389
_diffrn_reflns_point_group_measured_fraction_full 0.929
_diffrn_reflns_point_group_measured_fraction_max 0.929
_diffrn_reflns_theta_full 67.000
_diffrn_reflns_theta_max 67.017
_diffrn_reflns_theta_min 3.805
_exptl_absorpt_coefficient_mu 3.259
_exptl_absorpt_correction_T_max 0.76
_exptl_absorpt_correction_T_min 0.54
_exptl_absorpt_correction_type multi-scan
_exptl_absorpt_process_details sadabs
_exptl_crystal_colour colourless
_exptl_crystal_density_diffrn 1.449
_exptl_crystal_description block
_exptl_crystal_F_000 808
_exptl_crystal_size_max 0.120
_exptl_crystal_size_mid 0.120
_exptl_crystal_size_min 0.100
_refine_diff_density_max 1.757
_refine_diff_density_min -0.621
_refine_diff_density_rms 0.163
_refine_ls_abs_structure_details
; 
 Flack x determined using 1484 quotients [(I+)-(I-)]/[(I+)+(I-)] 
 (Parsons, Flack and Wagner, Acta Cryst. B69 (2013) 249-259). 
;
_refine_ls_abs_structure_Flack 0.040(14)
_refine_ls_extinction_method none
_refine_ls_goodness_of_fit_ref 1.022
_refine_ls_hydrogen_treatment constr
_refine_ls_matrix_type full
_refine_ls_number_parameters 440
_refine_ls_number_reflns 44389
_refine_ls_number_restraints 261
_refine_ls_restrained_S_all 1.022
_refine_ls_R_factor_all 0.1283
_refine_ls_R_factor_gt 0.0825
_refine_ls_shift/su_max 0.000
_refine_ls_shift/su_mean 0.000
_refine_ls_structure_factor_coef Fsqd
_refine_ls_weighting_details 'w=1/[\s^2^(Fo^2^)+(0.1293P)^2^+0.2665P] where P=(Fo^2^+2Fc^2^)/3'
_refine_ls_weighting_scheme calc
_refine_ls_wR_factor_gt 0.2026
_refine_ls_wR_factor_ref 0.2326
_reflns_Friedel_coverage 0.814
_reflns_Friedel_fraction_full 0.865
_reflns_Friedel_fraction_max 0.865
_reflns_number_gt 31362
_reflns_number_total 44389
_reflns_threshold_expression 'I > 2\s(I)'
_cod_data_source_file c6sc03712g2.cif
_cod_data_source_block shelx
_cod_depositor_comments 'Adding full bibliography for 1544357.cif.'
_cod_database_code 1544357
_shelx_space_group_comment
; 
The symmetry employed for this shelxl refinement is uniquely defined 
by the following loop, which should always be used as a source of 
symmetry information in preference to the above space-group names. 
They are only intended as comments. 
;
_shelx_estimated_absorpt_t_min 0.696
_shelx_estimated_absorpt_t_max 0.736
_shelxl_version_number 2014-1

loop_
_space_group_symop_operation_xyz
'x, y, z'
'-x, y+1/2, -z'

loop_
_atom_site_label
_atom_site_type_symbol
_atom_site_fract_x
_atom_site_fract_y
_atom_site_fract_z
_atom_site_U_iso_or_equiv
_atom_site_adp_type
_atom_site_occupancy
_atom_site_site_symmetry_order
_atom_site_calc_flag
_atom_site_refinement_flags_posn
_atom_site_refinement_flags_adp
Br1 Br 0.3794(2) 0.24704(14) 0.43260(15) 0.0266(6) Uani 1 1 d . .
O1 O 0.3707(14) 0.5347(8) 0.0426(10) 0.019(4) Uani 1 1 d . .
O2 O 0.6813(15) 0.3466(8) -0.1702(10) 0.019(3) Uani 1 1 d . .
O3 O 0.4726(14) 0.3986(7) -0.0990(10) 0.017(3) Uani 1 1 d . .
N1 N 0.7026(17) 0.4422(9) -0.0373(13) 0.013(4) Uani 1 1 d . .
N2 N 0.5909(19) 0.6063(11) -0.1548(14) 0.028(5) Uani 1 1 d . .
C1 C 0.412(2) 0.3200(12) 0.3175(16) 0.018(3) Uani 1 1 d . U
C2 C 0.307(2) 0.3743(12) 0.2947(15) 0.019(3) Uani 1 1 d . U
H2 H 0.2176 0.3749 0.3351 0.023 Uiso 1 1 calc R U
C3 C 0.328(2) 0.4296(12) 0.2129(15) 0.020(3) Uani 1 1 d . U
H3 H 0.2544 0.4683 0.1974 0.023 Uiso 1 1 calc R U
C4 C 0.462(2) 0.4282(12) 0.1521(15) 0.018(3) Uani 1 1 d . U
C5 C 0.569(2) 0.3726(11) 0.1777(15) 0.018(3) Uani 1 1 d . U
H5 H 0.6605 0.3723 0.1397 0.022 Uiso 1 1 calc R U
C6 C 0.544(2) 0.3162(12) 0.2601(15) 0.018(3) Uani 1 1 d . U
H6 H 0.6151 0.2765 0.2761 0.022 Uiso 1 1 calc R U
C7 C 0.475(2) 0.4913(12) 0.0642(15) 0.018(3) Uani 1 1 d . U
C8 C 0.626(2) 0.5071(12) 0.0132(16) 0.018(3) Uani 1 1 d . U
C9 C 0.731(2) 0.5403(12) 0.1137(14) 0.018(3) Uani 1 1 d . U
H9A H 0.6830 0.5868 0.1427 0.022 Uiso 1 1 calc R U
H9B H 0.7391 0.5028 0.1772 0.022 Uiso 1 1 calc R U
C10 C 0.891(2) 0.5604(12) 0.0809(16) 0.021(3) Uani 1 1 d . U
H10A H 0.9540 0.5791 0.1491 0.025 Uiso 1 1 calc R U
H10B H 0.8865 0.6007 0.0212 0.025 Uiso 1 1 calc R U
C11 C 0.960(2) 0.4870(12) 0.0346(15) 0.021(3) Uani 1 1 d . U
H11A H 1.0630 0.4976 0.0113 0.026 Uiso 1 1 calc R U
H11B H 0.9679 0.4480 0.0962 0.026 Uiso 1 1 calc R U
C12 C 0.863(2) 0.4570(12) -0.0668(15) 0.020(4) Uani 1 1 d . U
H12A H 0.9073 0.4090 -0.0937 0.024 Uiso 1 1 calc R U
H12B H 0.8616 0.4943 -0.1305 0.024 Uiso 1 1 calc R U
C13 C 0.623(2) 0.3914(11) -0.1102(16) 0.016(4) Uani 1 1 d . .
C14 C 0.362(2) 0.3378(11) -0.1457(16) 0.017(3) Uani 1 1 d . U
C15 C 0.363(2) 0.3340(12) -0.2750(15) 0.019(4) Uani 1 1 d . U
H15A H 0.2825 0.2996 -0.3057 0.029 Uiso 1 1 calc R U
H15B H 0.4615 0.3149 -0.2956 0.029 Uiso 1 1 calc R U
H15C H 0.3456 0.3850 -0.3076 0.029 Uiso 1 1 calc R U
C16 C 0.216(2) 0.3692(12) -0.1096(16) 0.024(4) Uani 1 1 d . U
H16A H 0.1981 0.4197 -0.1437 0.036 Uiso 1 1 calc R U
H16B H 0.2209 0.3733 -0.0255 0.036 Uiso 1 1 calc R U
H16C H 0.1324 0.3351 -0.1358 0.036 Uiso 1 1 calc R U
C17 C 0.3956(19) 0.2597(12) -0.0904(14) 0.020(4) Uani 1 1 d . U
H17A H 0.3802 0.2622 -0.0080 0.030 Uiso 1 1 calc R U
H17B H 0.5009 0.2454 -0.1005 0.030 Uiso 1 1 calc R U
H17C H 0.3271 0.2215 -0.1272 0.030 Uiso 1 1 calc R U
C18 C 0.600(2) 0.5646(12) -0.0790(16) 0.018(3) Uani 1 1 d . U
Br00 Br 1.1167(2) 0.75186(13) 0.96565(15) 0.0279(6) Uani 1 1 d . .
O1A O 1.1572(15) 0.4752(8) 0.5559(11) 0.019(3) Uani 1 1 d . .
O2A O 0.7898(15) 0.6682(8) 0.3624(10) 0.021(3) Uani 1 1 d . .
O3A O 1.0154(14) 0.6110(7) 0.4158(10) 0.014(3) Uani 1 1 d . .
N1A N 0.7980(17) 0.5588(9) 0.4674(12) 0.012(4) Uani 1 1 d . .
N2A N 0.9310(19) 0.4112(11) 0.3273(15) 0.021(4) Uani 1 1 d . .
C1A C 1.091(2) 0.6796(12) 0.8464(15) 0.017(3) Uani 1 1 d . U
C2A C 0.949(2) 0.6686(11) 0.7889(14) 0.017(3) Uani 1 1 d . U
H2A H 0.8646 0.6981 0.8093 0.020 Uiso 1 1 calc R U
C3A C 0.929(2) 0.6146(11) 0.7020(15) 0.017(3) Uani 1 1 d . U
H3A H 0.8316 0.6065 0.6639 0.020 Uiso 1 1 calc R U
C4A C 1.049(2) 0.5734(12) 0.6717(17) 0.016(3) Uani 1 1 d . U
C5A C 1.197(2) 0.5834(12) 0.7299(15) 0.018(3) Uani 1 1 d . U
H5A H 1.2812 0.5544 0.7084 0.021 Uiso 1 1 calc R U
C6A C 1.215(2) 0.6366(12) 0.8185(15) 0.019(3) Uani 1 1 d . U
H6A H 1.3106 0.6433 0.8598 0.023 Uiso 1 1 calc R U
C7A C 1.045(2) 0.5149(12) 0.5763(15) 0.015(3) Uani 1 1 d . U
C8A C 0.893(2) 0.4930(11) 0.5098(15) 0.015(3) Uani 1 1 d . U
C9A C 0.813(2) 0.4450(11) 0.5957(15) 0.018(3) Uani 1 1 d . U
H9A1 H 0.8089 0.4739 0.6684 0.022 Uiso 1 1 calc R U
H9A2 H 0.8719 0.3980 0.6128 0.022 Uiso 1 1 calc R U
C10A C 0.652(2) 0.4234(12) 0.5514(15) 0.020(3) Uani 1 1 d . U
H10C H 0.6031 0.3932 0.6101 0.024 Uiso 1 1 calc R U
H10D H 0.6541 0.3923 0.4806 0.024 Uiso 1 1 calc R U
C11A C 0.562(2) 0.4980(12) 0.5251(15) 0.020(3) Uani 1 1 d . U
H11C H 0.4557 0.4855 0.4978 0.024 Uiso 1 1 calc R U
H11D H 0.5592 0.5286 0.5963 0.024 Uiso 1 1 calc R U
C12A C 0.635(2) 0.5441(12) 0.4337(15) 0.020(4) Uani 1 1 d . U
H12C H 0.6253 0.5160 0.3598 0.024 Uiso 1 1 calc R U
H12D H 0.5809 0.5932 0.4222 0.024 Uiso 1 1 calc R U
C13A C 0.865(2) 0.6176(11) 0.4093(16) 0.015(4) Uani 1 1 d . .
C14A C 1.113(2) 0.6795(11) 0.3964(17) 0.020(4) Uani 1 1 d . U
C15A C 1.269(2) 0.6445(12) 0.4168(17) 0.026(4) Uani 1 1 d . U
H15D H 1.3463 0.6823 0.4002 0.038 Uiso 1 1 calc R U
H15E H 1.2775 0.6003 0.3662 0.038 Uiso 1 1 calc R U
H15F H 1.2856 0.6282 0.4973 0.038 Uiso 1 1 calc R U
C16A C 1.0949(19) 0.7420(14) 0.4840(14) 0.021(4) Uani 1 1 d . U
H16D H 0.9907 0.7614 0.4761 0.032 Uiso 1 1 calc R U
H16E H 1.1656 0.7836 0.4707 0.032 Uiso 1 1 calc R U
H16F H 1.1170 0.7216 0.5617 0.032 Uiso 1 1 calc R U
C17A C 1.090(2) 0.7056(13) 0.2740(16) 0.027(4) Uani 1 1 d . U
H17D H 0.9816 0.7063 0.2498 0.040 Uiso 1 1 calc R U
H17E H 1.1423 0.6706 0.2246 0.040 Uiso 1 1 calc R U
H17F H 1.1322 0.7569 0.2674 0.040 Uiso 1 1 calc R U
C18A C 0.922(2) 0.4464(11) 0.4069(16) 0.014(3) Uani 1 1 d . U

loop_
_atom_site_aniso_label
_atom_site_aniso_U_11
_atom_site_aniso_U_22
_atom_site_aniso_U_33
_atom_site_aniso_U_23
_atom_site_aniso_U_13
_atom_site_aniso_U_12
Br1 0.0336(12) 0.0312(13) 0.0149(10) 0.0089(12) 0.0011(9) -0.0103(13)
O1 0.018(9) 0.023(9) 0.015(8) 0.004(6) 0.005(7) 0.003(7)
O2 0.027(8) 0.018(8) 0.013(7) -0.005(6) 0.002(6) 0.003(6)
O3 0.025(8) 0.013(8) 0.014(7) -0.004(5) 0.005(6) -0.010(6)
N1 0.012(9) 0.012(9) 0.016(9) -0.004(7) -0.003(7) 0.001(7)
N2 0.015(10) 0.039(13) 0.030(11) 0.012(9) 0.004(8) 0.003(9)
C1 0.021(6) 0.022(7) 0.011(6) 0.002(5) 0.000(5) -0.006(5)
C2 0.020(6) 0.025(7) 0.013(6) 0.003(5) 0.001(5) -0.006(5)
C3 0.020(6) 0.025(7) 0.014(6) 0.002(5) 0.002(5) -0.003(5)
C4 0.020(6) 0.023(6) 0.010(5) -0.001(4) 0.002(5) -0.001(5)
C5 0.024(6) 0.022(7) 0.010(6) 0.000(5) 0.002(5) -0.001(5)
C6 0.023(6) 0.022(7) 0.010(6) -0.001(5) 0.000(5) -0.002(5)
C7 0.023(6) 0.021(6) 0.010(6) -0.002(5) 0.004(5) 0.002(5)
C8 0.022(6) 0.022(6) 0.010(5) -0.001(5) 0.005(5) 0.003(5)
C9 0.024(6) 0.022(7) 0.010(6) -0.002(5) 0.005(5) 0.002(5)
C10 0.026(6) 0.026(7) 0.012(6) -0.003(5) 0.004(5) -0.002(6)
C11 0.024(7) 0.028(7) 0.013(7) -0.003(6) 0.002(5) 0.001(6)
C12 0.023(8) 0.025(8) 0.012(7) -0.002(6) 0.005(6) 0.001(7)
C13 0.017(12) 0.018(12) 0.012(11) 0.010(9) 0.005(9) 0.009(9)
C14 0.019(8) 0.014(8) 0.018(7) -0.001(6) 0.006(7) -0.011(7)
C15 0.020(10) 0.020(10) 0.018(8) -0.001(7) 0.004(8) -0.013(8)
C16 0.026(9) 0.020(10) 0.025(10) -0.005(8) 0.006(8) -0.005(8)
C17 0.010(8) 0.015(10) 0.037(9) 0.009(8) 0.012(7) -0.002(8)
C18 0.019(8) 0.022(8) 0.013(7) 0.002(6) 0.004(6) 0.003(7)
Br00 0.0360(13) 0.0315(14) 0.0166(11) -0.0098(13) 0.0045(9) -0.0108(14)
O1A 0.016(8) 0.019(9) 0.021(8) -0.002(6) 0.000(6) 0.003(7)
O2A 0.028(9) 0.014(8) 0.022(8) 0.006(6) 0.001(6) 0.005(6)
O3A 0.018(8) 0.012(7) 0.011(7) 0.002(5) 0.001(6) -0.001(6)
N1A 0.016(10) 0.010(9) 0.011(8) 0.001(6) 0.006(7) 0.005(7)
N2A 0.012(10) 0.030(12) 0.021(10) -0.003(8) 0.006(8) 0.004(8)
C1A 0.019(6) 0.020(7) 0.011(6) 0.004(5) -0.001(5) -0.006(5)
C2A 0.019(6) 0.020(7) 0.012(6) 0.002(5) 0.001(5) -0.004(5)
C3A 0.020(6) 0.019(6) 0.011(6) 0.002(5) 0.000(5) -0.003(5)
C4A 0.019(5) 0.019(6) 0.010(5) 0.003(4) -0.001(5) -0.002(5)
C5A 0.019(6) 0.021(7) 0.013(6) 0.003(5) -0.001(5) -0.001(5)
C6A 0.022(6) 0.022(7) 0.014(6) 0.004(5) -0.003(5) -0.003(5)
C7A 0.020(6) 0.018(6) 0.008(6) 0.004(5) -0.002(5) -0.002(5)
C8A 0.019(6) 0.016(6) 0.009(6) 0.003(5) 0.000(5) -0.002(5)
C9A 0.025(6) 0.017(6) 0.012(6) 0.002(5) 0.003(5) -0.004(5)
C10A 0.024(6) 0.021(7) 0.014(6) 0.000(5) 0.003(6) -0.003(5)
C11A 0.024(7) 0.024(7) 0.014(7) -0.003(6) 0.004(6) -0.001(6)
C12A 0.022(8) 0.023(8) 0.014(8) -0.003(6) 0.000(7) -0.004(7)
C13A 0.018(12) 0.014(11) 0.011(11) -0.008(8) -0.005(9) 0.001(9)
C14A 0.015(7) 0.015(8) 0.029(8) 0.008(6) 0.004(7) -0.007(6)
C15A 0.024(9) 0.023(10) 0.030(10) 0.007(8) 0.006(8) 0.000(8)
C16A 0.012(8) 0.013(9) 0.039(9) 0.006(8) 0.002(7) 0.002(9)
C17A 0.021(10) 0.027(11) 0.032(9) 0.012(8) 0.005(8) 0.001(9)
C18A 0.016(7) 0.015(8) 0.011(7) 0.001(6) -0.002(6) -0.002(6)

loop_
_atom_type_symbol
_atom_type_description
_atom_type_scat_dispersion_real
_atom_type_scat_dispersion_imag
_atom_type_scat_source
C C 0.0181 0.0091 'International Tables Vol C Tables 4.2.6.8 and 6.1.1.4'
N N 0.0311 0.0180 'International Tables Vol C Tables 4.2.6.8 and 6.1.1.4'
O O 0.0492 0.0322 'International Tables Vol C Tables 4.2.6.8 and 6.1.1.4'
Br Br -0.6763 1.2805 'International Tables Vol C Tables 4.2.6.8 and 6.1.1.4'
H H 0.0000 0.0000 'International Tables Vol C Tables 4.2.6.8 and 6.1.1.4'

loop_
_geom_angle_atom_site_label_1
_geom_angle_atom_site_label_2
_geom_angle_atom_site_label_3
_geom_angle
C13 O3 C14 120.8(14)
C13 N1 C8 121.0(15)
C13 N1 C12 114.4(15)
C8 N1 C12 115.4(15)
C2 C1 C6 122.0(18)
C2 C1 Br1 118.9(15)
C6 C1 Br1 119.1(15)
C1 C2 C3 120.5(19)
C1 C2 H2 119.7
C3 C2 H2 119.7
C2 C3 C4 119(2)
C2 C3 H3 120.3
C4 C3 H3 120.3
C5 C4 C3 119.3(18)
C5 C4 C7 125.3(18)
C3 C4 C7 115.4(18)
C4 C5 C6 120.1(19)
C4 C5 H5 119.9
C6 C5 H5 119.9
C1 C6 C5 118.6(19)
C1 C6 H6 120.7
C5 C6 H6 120.7
O1 C7 C4 120.6(17)
O1 C7 C8 118.5(18)
C4 C7 C8 120.4(17)
N1 C8 C18 106.8(15)
N1 C8 C7 117.3(17)
C18 C8 C7 108.4(16)
N1 C8 C9 108.9(15)
C18 C8 C9 110.0(17)
C7 C8 C9 105.4(15)
C10 C9 C8 114.2(14)
C10 C9 H9A 108.7
C8 C9 H9A 108.7
C10 C9 H9B 108.7
C8 C9 H9B 108.7
H9A C9 H9B 107.6
C9 C10 C11 106.8(16)
C9 C10 H10A 110.4
C11 C10 H10A 110.4
C9 C10 H10B 110.4
C11 C10 H10B 110.4
H10A C10 H10B 108.6
C12 C11 C10 110.7(17)
C12 C11 H11A 109.5
C10 C11 H11A 109.5
C12 C11 H11B 109.5
C10 C11 H11B 109.5
H11A C11 H11B 108.1
C11 C12 N1 111.8(14)
C11 C12 H12A 109.3
N1 C12 H12A 109.3
C11 C12 H12B 109.3
N1 C12 H12B 109.3
H12A C12 H12B 107.9
O2 C13 O3 126.0(18)
O2 C13 N1 124.2(18)
O3 C13 N1 109.8(16)
C15 C14 O3 109.6(13)
C15 C14 C16 111.6(16)
O3 C14 C16 100.8(15)
C15 C14 C17 111.3(16)
O3 C14 C17 112.2(15)
C16 C14 C17 110.8(15)
C14 C15 H15A 109.5
C14 C15 H15B 109.5
H15A C15 H15B 109.5
C14 C15 H15C 109.5
H15A C15 H15C 109.5
H15B C15 H15C 109.5
C14 C16 H16A 109.5
C14 C16 H16B 109.5
H16A C16 H16B 109.5
C14 C16 H16C 109.5
H16A C16 H16C 109.5
H16B C16 H16C 109.5
C14 C17 H17A 109.5
C14 C17 H17B 109.5
H17A C17 H17B 109.5
C14 C17 H17C 109.5
H17A C17 H17C 109.5
H17B C17 H17C 109.5
N2 C18 C8 174(2)
C13A O3A C14A 120.1(14)
C13A N1A C8A 119.2(15)
C13A N1A C12A 116.1(15)
C8A N1A C12A 117.6(16)
C6A C1A C2A 120.7(19)
C6A C1A Br00 119.3(14)
C2A C1A Br00 120.0(15)
C3A C2A C1A 120.1(19)
C3A C2A H2A 120.0
C1A C2A H2A 120.0
C4A C3A C2A 119.9(19)
C4A C3A H3A 120.0
C2A C3A H3A 120.0
C3A C4A C5A 121.0(19)
C3A C4A C7A 125.4(19)
C5A C4A C7A 113.6(18)
C6A C5A C4A 118.6(19)
C6A C5A H5A 120.7
C4A C5A H5A 120.7
C5A C6A C1A 119.7(18)
C5A C6A H6A 120.2
C1A C6A H6A 120.2
O1A C7A C4A 123.1(18)
O1A C7A C8A 115.9(18)
C4A C7A C8A 120.5(17)
N1A C8A C18A 106.6(14)
N1A C8A C9A 111.5(15)
C18A C8A C9A 110.1(16)
N1A C8A C7A 114.8(16)
C18A C8A C7A 110.0(16)
C9A C8A C7A 103.9(14)
C8A C9A C10A 112.6(15)
C8A C9A H9A1 109.1
C10A C9A H9A1 109.1
C8A C9A H9A2 109.1
C10A C9A H9A2 109.1
H9A1 C9A H9A2 107.8
C9A C10A C11A 108.1(17)
C9A C10A H10C 110.1
C11A C10A H10C 110.1
C9A C10A H10D 110.1
C11A C10A H10D 110.1
H10C C10A H10D 108.4
C12A C11A C10A 110.3(16)
C12A C11A H11C 109.6
C10A C11A H11C 109.6
C12A C11A H11D 109.6
C10A C11A H11D 109.6
H11C C11A H11D 108.1
N1A C12A C11A 111.3(15)
N1A C12A H12C 109.4
C11A C12A H12C 109.4
N1A C12A H12D 109.4
C11A C12A H12D 109.4
H12C C12A H12D 108.0
O2A C13A O3A 126.8(18)
O2A C13A N1A 121.6(18)
O3A C13A N1A 111.6(16)
C17A C14A O3A 110.6(15)
C17A C14A C15A 109.1(17)
O3A C14A C15A 100.3(15)
C17A C14A C16A 114.0(18)
O3A C14A C16A 112.9(15)
C15A C14A C16A 109.1(16)
C14A C15A H15D 109.5
C14A C15A H15E 109.5
H15D C15A H15E 109.5
C14A C15A H15F 109.5
H15D C15A H15F 109.5
H15E C15A H15F 109.5
C14A C16A H16D 109.5
C14A C16A H16E 109.5
H16D C16A H16E 109.5
C14A C16A H16F 109.5
H16D C16A H16F 109.5
H16E C16A H16F 109.5
C14A C17A H17D 109.5
C14A C17A H17E 109.5
H17D C17A H17E 109.5
C14A C17A H17F 109.5
H17D C17A H17F 109.5
H17E C17A H17F 109.5
N2A C18A C8A 174(2)

loop_
_geom_bond_atom_site_label_1
_geom_bond_atom_site_label_2
_geom_bond_distance
Br1 C1 1.891(19)
O1 C7 1.21(2)
O2 C13 1.20(2)
O3 C13 1.35(2)
O3 C14 1.52(2)
N1 C13 1.39(2)
N1 C8 1.47(2)
N1 C12 1.50(2)
N2 C18 1.14(2)
C1 C2 1.34(3)
C1 C6 1.39(2)
C2 C3 1.38(3)
C2 H2 0.9500
C3 C4 1.42(3)
C3 H3 0.9500
C4 C5 1.38(3)
C4 C7 1.52(3)
C5 C6 1.41(3)
C5 H5 0.9500
C6 H6 0.9500
C7 C8 1.53(3)
C8 C18 1.48(3)
C8 C9 1.55(3)
C9 C10 1.54(2)
C9 H9A 0.9900
C9 H9B 0.9900
C10 C11 1.54(3)
C10 H10A 0.9900
C10 H10B 0.9900
C11 C12 1.50(3)
C11 H11A 0.9900
C11 H11B 0.9900
C12 H12A 0.9900
C12 H12B 0.9900
C14 C15 1.51(2)
C14 C16 1.49(3)
C14 C17 1.54(3)
C15 H15A 0.9800
C15 H15B 0.9800
C15 H15C 0.9800
C16 H16A 0.9800
C16 H16B 0.9800
C16 H16C 0.9800
C17 H17A 0.9800
C17 H17B 0.9800
C17 H17C 0.9800
Br00 C1A 1.882(19)
O1A C7A 1.25(2)
O2A C13A 1.21(2)
O3A C13A 1.33(2)
O3A C14A 1.50(2)
N1A C13A 1.39(2)
N1A C8A 1.49(2)
N1A C12A 1.49(2)
N2A C18A 1.12(2)
C1A C6A 1.38(3)
C1A C2A 1.40(2)
C2A C3A 1.39(3)
C2A H2A 0.9500
C3A C4A 1.35(3)
C3A H3A 0.9500
C4A C5A 1.44(3)
C4A C7A 1.51(3)
C5A C6A 1.39(3)
C5A H5A 0.9500
C6A H6A 0.9500
C7A C8A 1.55(3)
C8A C18A 1.49(3)
C8A C9A 1.52(2)
C9A C10A 1.52(3)
C9A H9A1 0.9900
C9A H9A2 0.9900
C10A C11A 1.55(3)
C10A H10C 0.9900
C10A H10D 0.9900
C11A C12A 1.52(3)
C11A H11C 0.9900
C11A H11D 0.9900
C12A H12C 0.9900
C12A H12D 0.9900
C14A C17A 1.50(2)
C14A C15A 1.52(3)
C14A C16A 1.52(3)
C15A H15D 0.9800
C15A H15E 0.9800
C15A H15F 0.9800
C16A H16D 0.9800
C16A H16E 0.9800
C16A H16F 0.9800
C17A H17D 0.9800
C17A H17E 0.9800
C17A H17F 0.9800

loop_
_geom_hbond_atom_site_label_D
_geom_hbond_atom_site_label_H
_geom_hbond_atom_site_label_A
_geom_hbond_distance_DH
_geom_hbond_distance_HA
_geom_hbond_distance_DA
_geom_hbond_angle_DHA
_geom_hbond_site_symmetry_A
C17A H17F O2 0.98 2.60 3.47(2) 147.9 2_755
C17A H17D O2A 0.98 2.32 2.99(2) 125.2 .
C16A H16D O2A 0.98 2.69 3.22(2) 114.6 .
C6A H6A N2 0.95 2.58 3.36(3) 139.6 1_656
C17 H17B O2 0.98 2.56 3.15(2) 118.8 .
C15 H15B O2 0.98 2.41 2.99(2) 117.6 .
C15 H15A O2A 0.98 2.47 3.34(2) 147.0 2_645
C2 H2 N2A 0.95 2.61 3.44(3) 145.9 1_455

loop_
_geom_torsion_atom_site_label_1
_geom_torsion_atom_site_label_2
_geom_torsion_atom_site_label_3
_geom_torsion_atom_site_label_4
_geom_torsion
C6 C1 C2 C3 -1(3)
Br1 C1 C2 C3 178.6(14)
C1 C2 C3 C4 0(3)
C2 C3 C4 C5 -1(3)
C2 C3 C4 C7 180.0(17)
C3 C4 C5 C6 2(3)
C7 C4 C5 C6 -179.1(18)
C2 C1 C6 C5 2(3)
Br1 C1 C6 C5 -177.6(14)
C4 C5 C6 C1 -3(3)
C5 C4 C7 O1 175.5(19)
C3 C4 C7 O1 -6(3)
C5 C4 C7 C8 -12(3)
C3 C4 C7 C8 166.1(17)
C13 N1 C8 C18 -76(2)
C12 N1 C8 C18 68.9(19)
C13 N1 C8 C7 46(3)
C12 N1 C8 C7 -169.4(16)
C13 N1 C8 C9 165.2(16)
C12 N1 C8 C9 -50(2)
O1 C7 C8 N1 -135.3(19)
C4 C7 C8 N1 52(2)
O1 C7 C8 C18 -14(2)
C4 C7 C8 C18 173.3(16)
O1 C7 C8 C9 103(2)
C4 C7 C8 C9 -69(2)
N1 C8 C9 C10 53(2)
C18 C8 C9 C10 -63(2)
C7 C8 C9 C10 179.9(17)
C8 C9 C10 C11 -58(2)
C9 C10 C11 C12 58(2)
C10 C11 C12 N1 -57(2)
C13 N1 C12 C11 -158.6(17)
C8 N1 C12 C11 54(2)
C14 O3 C13 O2 13(3)
C14 O3 C13 N1 -165.0(15)
C8 N1 C13 O2 165.5(18)
C12 N1 C13 O2 20(3)
C8 N1 C13 O3 -17(2)
C12 N1 C13 O3 -162.1(15)
C13 O3 C14 C15 -64(2)
C13 O3 C14 C16 178.0(15)
C13 O3 C14 C17 60(2)
C6A C1A C2A C3A -1(3)
Br00 C1A C2A C3A -179.1(14)
C1A C2A C3A C4A -1(3)
C2A C3A C4A C5A 1(3)
C2A C3A C4A C7A -177.8(18)
C3A C4A C5A C6A 0(3)
C7A C4A C5A C6A 179.3(18)
C4A C5A C6A C1A -2(3)
C2A C1A C6A C5A 2(3)
Br00 C1A C6A C5A -179.5(14)
C3A C4A C7A O1A -176(2)
C5A C4A C7A O1A 5(3)
C3A C4A C7A C8A -5(3)
C5A C4A C7A C8A 175.9(17)
C13A N1A C8A C18A -74.1(19)
C12A N1A C8A C18A 75.3(18)
C13A N1A C8A C9A 165.7(15)
C12A N1A C8A C9A -45(2)
C13A N1A C8A C7A 48(2)
C12A N1A C8A C7A -162.7(15)
O1A C7A C8A N1A -139.6(17)
C4A C7A C8A N1A 49(2)
O1A C7A C8A C18A -19(2)
C4A C7A C8A C18A 169.1(16)
O1A C7A C8A C9A 98.4(19)
C4A C7A C8A C9A -73(2)
N1A C8A C9A C10A 50(2)
C18A C8A C9A C10A -68(2)
C7A C8A C9A C10A 174.5(17)
C8A C9A C10A C11A -59(2)
C9A C10A C11A C12A 60.6(19)
C13A N1A C12A C11A -161.8(17)
C8A N1A C12A C11A 48(2)
C10A C11A C12A N1A -55(2)
C14A O3A C13A O2A 19(3)
C14A O3A C13A N1A -158.9(14)
C8A N1A C13A O2A 171.9(16)
C12A N1A C13A O2A 22(3)
C8A N1A C13A O3A -10(2)
C12A N1A C13A O3A -159.5(15)
C13A O3A C14A C17A -67(2)
C13A O3A C14A C15A 178.0(15)
C13A O3A C14A C16A 62(2)
